data_2102427
loop_
_publ_author_name
'Marsh, Richard E.'

_publ_section_title
;
 Space group <i>Cc</i>: an update
;
_journal_issue 2
_journal_name_full 'Acta Crystallographica Section B'
_journal_page_first 252
_journal_page_last 253
_journal_paper_doi 10.1107/S0108768104003878
_journal_volume 60
_journal_year 2004
_chemical_formula_moiety 'C26 H48 N2 Cl2 Si2 Ti'
_chemical_formula_sum 'C26 H48 Cl2 N2 Si2 Ti'
_space_group_crystal_system monoclinic
_space_group_IT_number 15
_symmetry_space_group_name_H-M 'C 1 2/c 1'
_audit_creation_method CRYM
_cell_angle_alpha 90
_cell_angle_beta 94.28
_cell_angle_gamma 90
_cell_formula_units_Z 4
_cell_length_a 17.4450
_cell_length_b 8.1602
_cell_length_c 20.7620
_cell_volume 2947.326
_cod_data_source_file bk0142.cif
_cod_data_source_block SUWZIT
_cod_depositor_comments
;
 Adding the _cell_formula_units_Z data item.

 Antanas Vaitkus,
 2017-08-05

  Added moiety chemical formula from Marsh (2004) paper.
  The summary chemical formula is calculated from moiety formula using
  AdHocParser
  (svn://www.crystallography.net/cod-tools/trunk/Formulae/AdHocParser.yp,
  revision 1441.)

  Andrius Merkys
  2013-11-11
;
_cod_original_sg_symbol_H-M C2/c
_cod_database_code 2102427

loop_
_atom_site_label
_atom_site_type_symbol
_atom_site_fract_x
_atom_site_fract_y
_atom_site_fract_z
Ti1 Ti 0.00000 0.11493 0.25000
Cl1 Cl 0.09180 0.32070 0.28110
Si1 Si -0.12065 0.06745 0.08410
N1 N -0.13480 0.24800 0.04360
C1 C -0.02675 0.04850 0.13660
C2 C 0.03665 0.16000 0.14095
C3 C 0.10140 0.07900 0.17275
C4 C 0.07920 -0.07950 0.19135
C5 C 0.00040 -0.09950 0.16755
C6 C 0.04020 0.33300 0.11410
C7 C 0.18370 0.14250 0.17740
C8 C 0.13435 -0.21700 0.21165
C9 C -0.03905 -0.26700 0.16130
C10 C -0.11435 -0.09550 0.02035
C11 C -0.20580 0.02250 0.13145
C12 C -0.09875 0.28350 -0.01635
C13 C -0.18060 0.38650 0.06710
